data_7017472
loop_
_publ_author_name
'Lemmerer, Andreas'
'Billing, David G.'

_publ_section_title
;
 Synthesis, characterization and phase transitions of the
 inorganic-organic layered perovskite-type hybrids
 [(C(n)H(2n+1)NH3)2PbI4], n = 7, 8, 9 and 10.
;
_journal_issue 4
_journal_name_full 'Dalton transactions (Cambridge, England : 2003)'
_journal_page_first 1146
_journal_page_last 1157
_journal_paper_doi 10.1039/c0dt01805h
_journal_volume 41
_journal_year 2012
_chemical_formula_moiety '2(C7 H18 N), I4 Pb'
_chemical_formula_sum 'C14 H36 I4 N2 Pb'
_chemical_formula_weight 947.24
_chemical_name_common 'bis(heptylammonium)tetraiodoplumbate(ii) PHASE IV'
_chemical_name_systematic
;
bis(heptylammonium)tetraiodoplumbate(II) PHASE IV
;
_space_group_IT_number 14
_symmetry_cell_setting monoclinic
_symmetry_space_group_name_Hall '-P 2yab'
_symmetry_space_group_name_H-M 'P 1 21/a 1'
_atom_sites_solution_hydrogens geom
_atom_sites_solution_primary direct
_atom_sites_solution_secondary difmap
_audit_conform_dict_location ftp://ftp.iucr.org/pub/cif_core.dic
_audit_conform_dict_name cif_core.dic
_audit_conform_dict_version 2.3
_audit_creation_date 2011-05-18T08:37:38-00:00
_audit_creation_method 'WinGX routine CIF_UPDATE'
_cell_angle_alpha 90
_cell_angle_beta 96.902(11)
_cell_angle_gamma 90
_cell_formula_units_Z 2
_cell_length_a 8.589(4)
_cell_length_b 8.942(4)
_cell_length_c 17.243(9)
_cell_measurement_reflns_used 917
_cell_measurement_temperature 253(2)
_cell_measurement_theta_max 28.128
_cell_measurement_theta_min 3.3
_cell_volume 1314.7(11)
_computing_cell_refinement 'SAINT-Plus (Bruker, 2004)'
_computing_data_collection 'APEX2 (Bruker, 2005)'
_computing_data_reduction 'SAINT-Plus and XPREP (Bruker, 2004)'
_computing_molecular_graphics
;
Ortep-3 for Windows (Farrugia, 1997) and DIAMOND (Brandenburg, 1999)
;
_computing_publication_material
;
WinGX publication routines (Farrugia, 1999) and PLATON (Spek, 2002)
;
_computing_structure_refinement 'SHELXL-97 (Sheldrick, 2008)'
_computing_structure_solution 'SHELXS-97 (Sheldrick, 2008)'
_diffrn_ambient_temperature 253(2)
_diffrn_measured_fraction_theta_full 0.988
_diffrn_measured_fraction_theta_max 0.988
_diffrn_measurement_device_type 'CCD area detector'
_diffrn_measurement_method 'phi and omega scans'
_diffrn_radiation_monochromator graphite
_diffrn_radiation_type MoK\a
_diffrn_radiation_wavelength 0.71073
_diffrn_reflns_av_R_equivalents 0.1077
_diffrn_reflns_av_unetI/netI 0.0722
_diffrn_reflns_limit_h_max 10
_diffrn_reflns_limit_h_min -10
_diffrn_reflns_limit_k_max 10
_diffrn_reflns_limit_k_min -8
_diffrn_reflns_limit_l_max 20
_diffrn_reflns_limit_l_min -18
_diffrn_reflns_number 6268
_diffrn_reflns_theta_full 25.5
_diffrn_reflns_theta_max 25.5
_diffrn_reflns_theta_min 1.19
_exptl_absorpt_coefficient_mu 11.112
_exptl_absorpt_correction_T_max 0.7995
_exptl_absorpt_correction_T_min 0.0859
_exptl_absorpt_correction_type integration
_exptl_absorpt_process_details 'Bruker XPREP (Bruker, 2004)'
_exptl_crystal_colour yellow
_exptl_crystal_density_diffrn 2.393
_exptl_crystal_density_method 'not measured'
_exptl_crystal_description plate
_exptl_crystal_F_000 856
_exptl_crystal_size_max 0.38
_exptl_crystal_size_mid 0.33
_exptl_crystal_size_min 0.02
_refine_diff_density_max 13.755
_refine_diff_density_min -4.552
_refine_diff_density_rms 0.903
_refine_ls_extinction_method none
_refine_ls_goodness_of_fit_ref 2.127
_refine_ls_hydrogen_treatment constr
_refine_ls_matrix_type full
_refine_ls_number_parameters 98
_refine_ls_number_reflns 2412
_refine_ls_number_restraints 68
_refine_ls_restrained_S_all 2.1
_refine_ls_R_factor_all 0.1584
_refine_ls_R_factor_gt 0.1458
_refine_ls_shift/su_max 0
_refine_ls_shift/su_mean 0
_refine_ls_structure_factor_coef Fsqd
_refine_ls_weighting_details 'calc w=1/[\s^2^(Fo^2^)+(0.2000P)^2^] where P=(Fo^2^+2Fc^2^)/3'
_refine_ls_weighting_scheme calc
_refine_ls_wR_factor_gt 0.4231
_refine_ls_wR_factor_ref 0.4512
_reflns_number_gt 2197
_reflns_number_total 2412
_reflns_threshold_expression >2sigma(I)
_cod_data_source_file c0dt01805h.txt
_cod_data_source_block 1a_805427
_cod_depositor_comments
;
The following automatic conversions were performed:

'_symmetry_cell_setting' value 'Monoclinic' changed to 'monoclinic'
according to /home/saulius/struct/CIF-dictionaries/cif_core.dic
dictionary named 'cif_core.dic' version 2.4.1 from 2010-06-29.

Automatic conversion script
Id: cif_fix_values 1715 2011-07-08 13:25:40Z adriana 
;
_cod_original_cell_volume 1314.6(11)
_cod_original_sg_symbol_H-M 'P 21/a'
_cod_database_code 7017472

loop_
_symmetry_equiv_pos_as_xyz
'x, y, z'
'-x+1/2, y+1/2, -z'
'-x, -y, -z'
'x-1/2, -y-1/2, z'

loop_
_atom_site_label
_atom_site_type_symbol
_atom_site_fract_x
_atom_site_fract_y
_atom_site_fract_z
_atom_site_U_iso_or_equiv
_atom_site_adp_type
_atom_site_occupancy
_atom_site_symmetry_multiplicity
_atom_site_calc_flag
_atom_site_refinement_flags
C1 C 0.960(4) 0.493(3) 0.7761(19) 0.031(6) Uani 1 1 d DU
H1D H 1.0718 0.4761 0.7863 0.038 Uiso 1 1 calc R
H1E H 0.9414 0.5682 0.7357 0.038 Uiso 1 1 calc R
C2 C 0.881(4) 0.350(3) 0.7473(12) 0.040(6) Uani 1 1 d DU
H2A H 0.7686 0.3659 0.7405 0.048 Uiso 1 1 calc R
H2B H 0.9036 0.2741 0.7873 0.048 Uiso 1 1 calc R
C3 C 0.928(4) 0.290(4) 0.6721(11) 0.044(6) Uani 1 1 d DU
H3A H 1.0393 0.3064 0.672 0.053 Uiso 1 1 calc R
H3B H 0.9102 0.1828 0.6709 0.053 Uiso 1 1 calc R
C4 C 0.843(5) 0.356(5) 0.5989(12) 0.047(6) Uani 1 1 d DU
H4A H 0.7314 0.348 0.6013 0.056 Uiso 1 1 calc R
H4B H 0.8684 0.4621 0.598 0.056 Uiso 1 1 calc R
C5 C 0.880(7) 0.288(5) 0.5239(11) 0.050(7) Uani 1 1 d DU
H5A H 0.8405 0.1858 0.5214 0.06 Uiso 1 1 calc R
H5B H 0.9928 0.2826 0.5249 0.06 Uiso 1 1 calc R
C6 C 0.814(7) 0.367(5) 0.4507(12) 0.054(7) Uani 1 1 d DU
H6A H 0.7034 0.3869 0.4537 0.065 Uiso 1 1 calc R
H6B H 0.8659 0.4632 0.449 0.065 Uiso 1 1 calc R
C7 C 0.828(8) 0.286(6) 0.3757(11) 0.055(10) Uani 1 1 d DU
H7A H 0.7846 0.3468 0.3324 0.082 Uiso 1 1 calc R
H7B H 0.772 0.1933 0.3752 0.082 Uiso 1 1 calc R
H7C H 0.9366 0.2669 0.3715 0.082 Uiso 1 1 calc R
N1 N 0.902(4) 0.547(3) 0.8467(17) 0.024(6) Uani 1 1 d DU
H1A H 0.9435 0.6365 0.8588 0.036 Uiso 1 1 calc R
H1B H 0.9301 0.4835 0.8857 0.036 Uiso 1 1 calc R
H1C H 0.7983 0.5542 0.8389 0.036 Uiso 1 1 calc R
I1 I 0.9800(4) 0.9185(3) 0.81824(19) 0.0328(10) Uani 1 1 d .
I2 I 0.6937(3) 1.2052(3) 0.96417(19) 0.0227(8) Uani 1 1 d .
Pb1 Pb 1 1 1 0.0123(7) Uani 1 2 d S

loop_
_atom_site_aniso_label
_atom_site_aniso_U_11
_atom_site_aniso_U_22
_atom_site_aniso_U_33
_atom_site_aniso_U_23
_atom_site_aniso_U_13
_atom_site_aniso_U_12
C1 0.024(13) 0.045(14) 0.026(12) 0.014(10) 0.008(11) 0.003(11)
C2 0.037(13) 0.049(14) 0.032(11) 0.008(11) -0.005(10) 0.004(11)
C3 0.043(13) 0.056(14) 0.030(11) 0.007(11) -0.009(10) 0.010(12)
C4 0.044(13) 0.060(15) 0.032(11) 0.007(11) -0.014(11) 0.007(12)
C5 0.050(14) 0.064(16) 0.031(11) 0.005(12) -0.018(12) 0.008(13)
C6 0.055(16) 0.068(18) 0.031(12) 0.005(13) -0.022(13) 0.006(15)
C7 0.05(2) 0.08(2) 0.031(12) 0.006(16) -0.012(17) 0.00(2)
N1 0.018(14) 0.025(15) 0.033(15) 0.020(11) 0.014(12) 0.005(13)
I1 0.048(2) 0.0270(17) 0.0222(17) -0.0031(12) -0.0023(14) -0.0075(13)
I2 0.0157(12) 0.0186(15) 0.0340(17) 0.0031(11) 0.0040(12) 0.0099(9)
Pb1 0.0126(11) 0.0055(10) 0.0185(12) -0.0006(6) 0.0009(12) 0.0005(6)

loop_
_atom_type_symbol
_atom_type_description
_atom_type_scat_dispersion_real
_atom_type_scat_dispersion_imag
_atom_type_scat_source
C C 0.0033 0.0016 'International Tables Vol C Tables 4.2.6.8 and 6.1.1.4'
H H 0 0 'International Tables Vol C Tables 4.2.6.8 and 6.1.1.4'
N N 0.0061 0.0033 'International Tables Vol C Tables 4.2.6.8 and 6.1.1.4'
I I -0.4742 1.8119 'International Tables Vol C Tables 4.2.6.8 and 6.1.1.4'
Pb Pb -3.3944 10.1111 'International Tables Vol C Tables 4.2.6.8 and 6.1.1.4'

loop_
_exptl_crystal_face_index_h
_exptl_crystal_face_index_k
_exptl_crystal_face_index_l
_exptl_crystal_face_perp_dist
1 0 0 0.01
-1 0 0 0.01
0 1 0 0.155
0 -1 0 0.155
-1 0 2 0.18
1 0 -2 0.18

loop_
_geom_angle_atom_site_label_1
_geom_angle_atom_site_label_2
_geom_angle_atom_site_label_3
_geom_angle
_geom_angle_site_symmetry_1
_geom_angle_site_symmetry_3
N1 C1 C2 112.29(17) . .
N1 C1 H1D 109.1 . .
C2 C1 H1D 109.1 . .
N1 C1 H1E 109.1 . .
C2 C1 H1E 109.1 . .
H1D C1 H1E 107.9 . .
C1 C2 C3 115.70(17) . .
C1 C2 H2A 108.4 . .
C3 C2 H2A 108.4 . .
C1 C2 H2B 108.4 . .
C3 C2 H2B 108.4 . .
H2A C2 H2B 107.4 . .
C4 C3 C2 115.69(17) . .
C4 C3 H3A 108.4 . .
C2 C3 H3A 108.4 . .
C4 C3 H3B 108.4 . .
C2 C3 H3B 108.4 . .
H3A C3 H3B 107.4 . .
C5 C4 C3 115.71(17) . .
C5 C4 H4A 108.4 . .
C3 C4 H4A 108.4 . .
C5 C4 H4B 108.4 . .
C3 C4 H4B 108.4 . .
H4A C4 H4B 107.4 . .
C4 C5 C6 115.70(17) . .
C4 C5 H5A 108.4 . .
C6 C5 H5A 108.4 . .
C4 C5 H5B 108.4 . .
C6 C5 H5B 108.4 . .
H5A C5 H5B 107.4 . .
C7 C6 C5 115.69(17) . .
C7 C6 H6A 108.4 . .
C5 C6 H6A 108.4 . .
C7 C6 H6B 108.4 . .
C5 C6 H6B 108.4 . .
H6A C6 H6B 107.4 . .
C6 C7 H7A 109.5 . .
C6 C7 H7B 109.5 . .
H7A C7 H7B 109.5 . .
C6 C7 H7C 109.5 . .
H7A C7 H7C 109.5 . .
H7B C7 H7C 109.5 . .
C1 N1 H1A 109.5 . .
C1 N1 H1B 109.5 . .
H1A N1 H1B 109.5 . .
C1 N1 H1C 109.5 . .
H1A N1 H1C 109.5 . .
H1B N1 H1C 109.5 . .
Pb1 I2 Pb1 149.71(11) . 2_657
I1 Pb1 I1 180.0000(10) . 3_777
I1 Pb1 I2 90.26(9) . 3_777
I1 Pb1 I2 89.74(9) 3_777 3_777
I1 Pb1 I2 89.74(9) . .
I1 Pb1 I2 90.26(9) 3_777 .
I2 Pb1 I2 180.0000(10) 3_777 .
I1 Pb1 I2 88.08(8) . 4_685
I1 Pb1 I2 91.92(8) 3_777 4_685
I2 Pb1 I2 94.29(4) 3_777 4_685
I2 Pb1 I2 85.71(4) . 4_685
I1 Pb1 I2 91.92(8) . 2_647
I1 Pb1 I2 88.08(8) 3_777 2_647
I2 Pb1 I2 85.71(4) 3_777 2_647
I2 Pb1 I2 94.29(4) . 2_647
I2 Pb1 I2 180.0000(10) 4_685 2_647

loop_
_geom_bond_atom_site_label_1
_geom_bond_atom_site_label_2
_geom_bond_distance
_geom_bond_site_symmetry_2
C1 N1 1.4500(12) .
C1 C2 1.5000(12) .
C1 H1D 0.97 .
C1 H1E 0.97 .
C2 C3 1.5000(12) .
C2 H2A 0.97 .
C2 H2B 0.97 .
C3 C4 1.5000(11) .
C3 H3A 0.97 .
C3 H3B 0.97 .
C4 C5 1.5000(12) .
C4 H4A 0.97 .
C4 H4B 0.97 .
C5 C6 1.5000(11) .
C5 H5A 0.97 .
C5 H5B 0.97 .
C6 C7 1.5000(12) .
C6 H6A 0.97 .
C6 H6B 0.97 .
C7 H7A 0.96 .
C7 H7B 0.96 .
C7 H7C 0.96 .
N1 H1A 0.89 .
N1 H1B 0.89 .
N1 H1C 0.89 .
I1 Pb1 3.202(4) .
I2 Pb1 3.206(3) .
I2 Pb1 3.216(3) 2_657
Pb1 I1 3.202(4) 3_777
Pb1 I2 3.206(3) 3_777
Pb1 I2 3.216(3) 4_685
Pb1 I2 3.216(3) 2_647

loop_
_geom_hbond_atom_site_label_D
_geom_hbond_atom_site_label_H
_geom_hbond_atom_site_label_A
_geom_hbond_distance_DH
_geom_hbond_distance_HA
_geom_hbond_distance_DA
_geom_hbond_angle_DHA
_geom_hbond_site_symmetry_A
N1 H1A I1 0.89 2.65 3.44(3) 148 .
N1 H1B I2 0.89 3.01 3.77(4) 145 4_675
N1 H1C I1 0.89 2.72 3.61(3) 179 4_575

loop_
_geom_torsion_atom_site_label_1
_geom_torsion_atom_site_label_2
_geom_torsion_atom_site_label_3
_geom_torsion_atom_site_label_4
_geom_torsion
_geom_torsion_site_symmetry_1
_geom_torsion_site_symmetry_4
N1 C1 C2 C3 177(2) . .
C1 C2 C3 C4 -83(4) . .
C2 C3 C4 C5 -175(4) . .
C3 C4 C5 C6 -172(5) . .
C4 C5 C6 C7 -171(6) . .
Pb1 I2 Pb1 I1 -144.4(2) 2_657 .
Pb1 I2 Pb1 I1 35.6(2) 2_657 3_777
Pb1 I2 Pb1 I2 -56.3(2) 2_657 4_685
Pb1 I2 Pb1 I2 123.7(2) 2_657 2_647
